data_4324394
loop_
_publ_author_name
'Melissa V. Werrett'
'Daniel Chartrand'
'Julian D. Gale'
'Garry S. Hanan'
'Jonathan G. MacLellan'
'Massimiliano Massi'
'Sara Muzzioli'
'Paolo Raiteri'
'Brian W. Skelton'
'Morry Silberstein'
'Stefano Stagni'

_publ_contact_author_address
;
 Chemistry, 
School of Biomedical, Biomolecular and Chemical Science, 
M313, University of Western Australia, 
Perth, WA 6009,
 Australia
;
_publ_contact_author_email brian.skelton@uwa.edu.au
_publ_contact_author_fax (+61)_08_6488_1118
_publ_contact_author_name 'Skelton, B. W.'
_publ_contact_author_phone (+61)_08_6488_7107
_publ_section_title
;
 Synthesis, Structural, and Photophysical Investigation of Diimine
 Triscarbonyl Re(I) Tetrazolato Complexes.
;
_journal_name_full 'Inorganic Chemistry'
_journal_page_first 1229
_journal_page_last 1241
_journal_paper_doi 10.1021/ic1015516
_journal_volume 50
_journal_year 2011
_chemical_formula_moiety 'C24 H15 N6 O4 Re'
_chemical_formula_sum 'C24 H15 N6 O4 Re'
_chemical_formula_weight 637.62
_chemical_name_systematic
;
 ?
;
_space_group_IT_number 14
_symmetry_cell_setting monoclinic
_symmetry_space_group_name_Hall '-P 2yn'
_symmetry_space_group_name_H-M 'P 1 21/n 1'
_atom_sites_solution_hydrogens geom
_atom_sites_solution_primary direct
_atom_sites_solution_secondary difmap
_audit_creation_date 2010-03-31T10:40:30-00:00
_audit_creation_method 'WinGX routine CIF_UPDATE'
_cell_angle_alpha 90
_cell_angle_beta 99.457(2)
_cell_angle_gamma 90
_cell_formula_units_Z 4
_cell_length_a 7.46260(10)
_cell_length_b 17.8403(3)
_cell_length_c 16.7636(3)
_cell_measurement_reflns_used 33942
_cell_measurement_temperature 100(2)
_cell_measurement_theta_max 37.1488
_cell_measurement_theta_min 3.0609
_cell_volume 2201.49(6)
_computing_cell_refinement
;
        CrysAlisPro, Oxford Diffraction Ltd.,
        Version 1.171.33.52 (release 06-11-2009 CrysAlis171 .NET)
        (compiled Nov  6 2009,16:24:50)
;
_computing_data_collection
;
        CrysAlisPro, Oxford Diffraction Ltd.,
        Version 1.171.33.52 (release 06-11-2009 CrysAlis171 .NET)
        (compiled Nov  6 2009,16:24:50)
;
_computing_data_reduction
;
        CrysAlisPro, Oxford Diffraction Ltd.,
        Version 1.171.33.52 (release 06-11-2009 CrysAlis171 .NET)
        (compiled Nov  6 2009,16:24:50)
;
_computing_molecular_graphics 'OrtepII (Johnson, C. K. (1976)'
_computing_publication_material 'WinGX Farrugia, L. J. (1999)'
_computing_structure_refinement 'SHELXL-97 (Sheldrick, 2008)'
_diffrn_ambient_temperature 100(2)
_diffrn_detector_area_resol_mean 16.0009
_diffrn_measured_fraction_theta_full 0.98
_diffrn_measured_fraction_theta_max 0.98
_diffrn_measurement_device_type 'Oxford Diffraction Xcalibur, Sapphire3'
_diffrn_measurement_method '\w scans'
_diffrn_orient_matrix_UB_11 0.0064385856
_diffrn_orient_matrix_UB_12 -0.0326911701
_diffrn_orient_matrix_UB_13 0.0245286364
_diffrn_orient_matrix_UB_21 0.0011863095
_diffrn_orient_matrix_UB_22 0.0226973853
_diffrn_orient_matrix_UB_23 0.0348784881
_diffrn_orient_matrix_UB_31 -0.0961476005
_diffrn_orient_matrix_UB_32 -0.0019043716
_diffrn_orient_matrix_UB_33 -0.0049939156
_diffrn_radiation_monochromator graphite
_diffrn_radiation_type MoK\a
_diffrn_radiation_wavelength 0.71073
_diffrn_reflns_av_R_equivalents 0.0461
_diffrn_reflns_av_unetI/netI 0.0416
_diffrn_reflns_limit_h_max 12
_diffrn_reflns_limit_h_min -12
_diffrn_reflns_limit_k_max 30
_diffrn_reflns_limit_k_min -30
_diffrn_reflns_limit_l_max 28
_diffrn_reflns_limit_l_min -28
_diffrn_reflns_number 79975
_diffrn_reflns_theta_full 37.18
_diffrn_reflns_theta_max 37.18
_diffrn_reflns_theta_min 3.06
_exptl_absorpt_coefficient_mu 5.566
_exptl_absorpt_correction_T_max 0.752
_exptl_absorpt_correction_T_min 0.454
_exptl_absorpt_correction_type analytical
_exptl_absorpt_process_details
;
          CrysAlisPro, Oxford Diffraction Ltd.,
        Version 1.171.33.52 (release 06-11-2009 CrysAlis171 .NET)
        (compiled Nov  6 2009,16:24:50)
Analytical numeric absorption correction using a multifaceted crystal
                        model based on expressions derived by R.C. Clark & J.S.
        (Clark, R. C. & Reid, J. S. (1995). Acta Cryst. A51, 887-897)
;
_exptl_crystal_colour yellow
_exptl_crystal_density_diffrn 1.924
_exptl_crystal_description rod
_exptl_crystal_F_000 1232
_exptl_crystal_size_max 0.17
_exptl_crystal_size_mid 0.15
_exptl_crystal_size_min 0.05
_refine_diff_density_max 1.951
_refine_diff_density_min -0.57
_refine_diff_density_rms 0.128
_refine_ls_extinction_method none
_refine_ls_goodness_of_fit_ref 0.914
_refine_ls_hydrogen_treatment constr
_refine_ls_matrix_type full
_refine_ls_number_parameters 317
_refine_ls_number_reflns 11100
_refine_ls_number_restraints 0
_refine_ls_restrained_S_all 0.914
_refine_ls_R_factor_all 0.0427
_refine_ls_R_factor_gt 0.0236
_refine_ls_shift/su_max 0.002
_refine_ls_shift/su_mean 0
_refine_ls_structure_factor_coef Fsqd
_refine_ls_weighting_details 'calc w=1/[\s^2^(Fo^2^)+(0.0225P)^2^] where P=(Fo^2^+2Fc^2^)/3'
_refine_ls_weighting_scheme calc
_refine_ls_wR_factor_gt 0.0438
_refine_ls_wR_factor_ref 0.0461
_reflns_number_gt 8431
_reflns_number_total 11100
_reflns_threshold_expression I>2\s(I)
_cod_data_source_file ic1015516_si_002_6.cif
_cod_data_source_block mxm18
_cod_original_sg_symbol_Hall -p_2yn
_cod_database_code 4324394

loop_
_symmetry_equiv_pos_as_xyz
'x, y, z'
'-x+1/2, y+1/2, -z+1/2'
'-x, -y, -z'
'x-1/2, -y-1/2, z-1/2'

loop_
_atom_site_label
_atom_site_type_symbol
_atom_site_fract_x
_atom_site_fract_y
_atom_site_fract_z
_atom_site_U_iso_or_equiv
_atom_site_adp_type
_atom_site_occupancy
_atom_site_symmetry_multiplicity
_atom_site_calc_flag
_atom_site_refinement_flags
Re1 Re 0.488075(9) 0.855684(4) 0.577494(4) 0.01383(2) Uani 1 1 d .
C1 C 0.2861(3) 0.91604(11) 0.52685(11) 0.0210(4) Uani 1 1 d .
O1 O 0.1636(2) 0.95036(9) 0.49671(9) 0.0319(3) Uani 1 1 d .
C2 C 0.5966(3) 0.94250(11) 0.63337(11) 0.0213(4) Uani 1 1 d .
O2 O 0.6627(2) 0.99470(9) 0.66737(9) 0.0319(4) Uani 1 1 d .
C3 C 0.6113(3) 0.87775(11) 0.48771(11) 0.0186(3) Uani 1 1 d .
O3 O 0.6833(2) 0.89102(8) 0.43343(9) 0.0270(3) Uani 1 1 d .
N11 N 0.68373(19) 0.77666(8) 0.64168(8) 0.0145(3) Uani 1 1 d .
C12 C 0.6354(2) 0.74708(10) 0.71078(10) 0.0151(3) Uani 1 1 d .
C13 C 0.7436(3) 0.69499(10) 0.75993(10) 0.0172(3) Uani 1 1 d .
C14 C 0.9063(3) 0.67233(11) 0.73517(11) 0.0190(3) Uani 1 1 d .
H14 H 0.9844 0.6377 0.7669 0.023 Uiso 1 1 calc R
C15 C 0.9520(2) 0.70033(11) 0.66490(11) 0.0187(3) Uani 1 1 d .
H15 H 1.0604 0.6843 0.6472 0.022 Uiso 1 1 calc R
C16 C 0.8381(2) 0.75251(10) 0.61962(11) 0.0173(3) Uani 1 1 d .
H16 H 0.8717 0.7716 0.5713 0.021 Uiso 1 1 calc R
C17 C 0.6833(3) 0.66837(11) 0.83164(11) 0.0209(4) Uani 1 1 d .
H17 H 0.7545 0.6325 0.8647 0.025 Uiso 1 1 calc R
N21 N 0.3687(2) 0.82334(8) 0.68248(9) 0.0155(3) Uani 1 1 d .
C22 C 0.4685(2) 0.77284(9) 0.73291(10) 0.0154(3) Uani 1 1 d .
C23 C 0.4157(2) 0.74746(10) 0.80525(10) 0.0177(3) Uani 1 1 d .
C24 C 0.2562(3) 0.77891(11) 0.82677(11) 0.0210(4) Uani 1 1 d .
H24 H 0.2159 0.7637 0.8752 0.025 Uiso 1 1 calc R
C25 C 0.1605(3) 0.83121(11) 0.77753(12) 0.0209(4) Uani 1 1 d .
H25 H 0.055 0.8535 0.7922 0.025 Uiso 1 1 calc R
C26 C 0.2188(2) 0.85167(11) 0.70525(11) 0.0180(3) Uani 1 1 d .
H26 H 0.1491 0.8871 0.671 0.022 Uiso 1 1 calc R
C27 C 0.5269(3) 0.69333(11) 0.85316(11) 0.0213(4) Uani 1 1 d .
H27 H 0.4902 0.6746 0.901 0.026 Uiso 1 1 calc R
N1 N 0.22118(19) 0.71808(8) 0.51320(9) 0.0147(3) Uani 1 1 d .
N2 N 0.38161(19) 0.75340(8) 0.51536(9) 0.0149(3) Uani 1 1 d .
N3 N 0.4781(2) 0.72178(9) 0.46395(9) 0.0190(3) Uani 1 1 d .
N4 N 0.3815(2) 0.66530(9) 0.42663(9) 0.0184(3) Uani 1 1 d .
C5 C 0.2255(2) 0.66441(10) 0.45750(10) 0.0137(3) Uani 1 1 d .
C51 C 0.0790(2) 0.61041(9) 0.43081(10) 0.0127(3) Uani 1 1 d .
C52 C -0.0660(2) 0.60100(10) 0.47291(10) 0.0152(3) Uani 1 1 d .
H52 H -0.0713 0.6298 0.5201 0.018 Uiso 1 1 calc R
C53 C -0.2024(2) 0.54974(10) 0.44613(10) 0.0160(3) Uani 1 1 d .
H53 H -0.3013 0.5442 0.4748 0.019 Uiso 1 1 calc R
C54 C -0.1960(2) 0.50627(10) 0.37763(10) 0.0144(3) Uani 1 1 d .
C55 C -0.0514(2) 0.51607(10) 0.33490(10) 0.0158(3) Uani 1 1 d .
H55 H -0.0461 0.4869 0.2879 0.019 Uiso 1 1 calc R
C56 C 0.0839(2) 0.56800(10) 0.36071(10) 0.0149(3) Uani 1 1 d .
H56 H 0.1803 0.5749 0.3308 0.018 Uiso 1 1 calc R
C57 C -0.3377(2) 0.44860(10) 0.34833(11) 0.0184(3) Uani 1 1 d .
O57 O -0.31483(19) 0.40388(8) 0.29573(9) 0.0270(3) Uani 1 1 d .
C58 C -0.5083(3) 0.44655(12) 0.38569(13) 0.0258(4) Uani 1 1 d .
H58A H -0.6002 0.416 0.352 0.039 Uiso 1 1 calc R
H58B H -0.5545 0.4976 0.3893 0.039 Uiso 1 1 calc R
H58C H -0.4808 0.4247 0.44 0.039 Uiso 1 1 calc R

loop_
_atom_site_aniso_label
_atom_site_aniso_U_11
_atom_site_aniso_U_22
_atom_site_aniso_U_33
_atom_site_aniso_U_23
_atom_site_aniso_U_13
_atom_site_aniso_U_12
Re1 0.01588(3) 0.01442(3) 0.01226(3) -0.00205(3) 0.00543(2) -0.00159(3)
C1 0.0263(9) 0.0199(9) 0.0186(8) -0.0048(7) 0.0087(7) -0.0009(7)
O1 0.0316(8) 0.0330(9) 0.0305(8) -0.0022(7) 0.0028(6) 0.0118(7)
C2 0.0272(9) 0.0233(9) 0.0159(8) -0.0003(7) 0.0107(7) -0.0030(8)
O2 0.0449(9) 0.0269(8) 0.0264(8) -0.0097(6) 0.0137(7) -0.0151(7)
C3 0.0213(8) 0.0161(8) 0.0187(8) -0.0026(6) 0.0037(7) 0.0008(7)
O3 0.0349(8) 0.0273(8) 0.0227(7) 0.0003(6) 0.0162(6) -0.0018(6)
N11 0.0158(6) 0.0163(7) 0.0120(6) -0.0032(5) 0.0037(5) -0.0024(5)
C12 0.0187(8) 0.0156(8) 0.0114(7) -0.0045(6) 0.0038(6) -0.0043(6)
C13 0.0218(8) 0.0156(8) 0.0140(7) -0.0046(6) 0.0018(6) -0.0042(6)
C14 0.0223(9) 0.0161(8) 0.0170(8) -0.0039(6) -0.0019(7) -0.0005(7)
C15 0.0159(8) 0.0233(9) 0.0167(8) -0.0065(7) 0.0019(6) 0.0004(7)
C16 0.0169(8) 0.0222(9) 0.0135(7) -0.0041(6) 0.0046(6) -0.0029(7)
C17 0.0297(10) 0.0180(8) 0.0144(8) -0.0006(6) 0.0016(7) -0.0048(7)
N21 0.0170(7) 0.0158(7) 0.0150(6) -0.0044(5) 0.0060(5) -0.0032(5)
C22 0.0197(8) 0.0138(7) 0.0135(7) -0.0047(6) 0.0054(6) -0.0051(6)
C23 0.0222(8) 0.0190(8) 0.0133(7) -0.0061(6) 0.0074(6) -0.0103(7)
C24 0.0251(9) 0.0250(9) 0.0153(8) -0.0082(7) 0.0103(7) -0.0129(7)
C25 0.0179(8) 0.0255(9) 0.0217(9) -0.0090(7) 0.0101(7) -0.0076(7)
C26 0.0169(7) 0.0201(8) 0.0181(7) -0.0051(7) 0.0063(6) -0.0033(7)
C27 0.0293(10) 0.0210(9) 0.0144(8) -0.0018(7) 0.0056(7) -0.0093(8)
N1 0.0138(6) 0.0162(7) 0.0144(6) 0.0000(5) 0.0032(5) -0.0007(5)
N2 0.0148(6) 0.0166(7) 0.0140(6) -0.0016(5) 0.0043(5) -0.0010(5)
N3 0.0178(7) 0.0215(8) 0.0198(7) -0.0065(6) 0.0091(6) -0.0021(6)
N4 0.0167(7) 0.0205(7) 0.0192(7) -0.0052(6) 0.0068(6) -0.0021(6)
C5 0.0154(7) 0.0141(7) 0.0120(7) 0.0002(6) 0.0030(6) 0.0009(6)
C51 0.0137(7) 0.0122(7) 0.0122(7) 0.0011(6) 0.0021(5) 0.0003(6)
C52 0.0177(8) 0.0159(8) 0.0128(7) -0.0012(6) 0.0044(6) -0.0004(6)
C53 0.0153(7) 0.0185(8) 0.0151(7) 0.0006(6) 0.0046(6) 0.0013(6)
C54 0.0141(7) 0.0146(7) 0.0142(7) 0.0002(6) 0.0013(6) 0.0011(6)
C55 0.0183(8) 0.0162(8) 0.0129(7) -0.0014(6) 0.0030(6) 0.0016(6)
C56 0.0150(7) 0.0163(8) 0.0139(7) 0.0001(6) 0.0041(6) 0.0012(6)
C57 0.0166(8) 0.0177(8) 0.0200(8) 0.0003(7) 0.0001(6) -0.0006(6)
O57 0.0236(7) 0.0267(8) 0.0306(8) -0.0117(6) 0.0042(6) -0.0034(6)
C58 0.0187(9) 0.0274(10) 0.0316(10) -0.0043(8) 0.0055(8) -0.0038(8)

loop_
_atom_type_symbol
_atom_type_description
_atom_type_scat_dispersion_real
_atom_type_scat_dispersion_imag
_atom_type_scat_source
C C 0.0033 0.0016 'International Tables Vol C Tables 4.2.6.8 and 6.1.1.4'
H H 0 0 'International Tables Vol C Tables 4.2.6.8 and 6.1.1.4'
N N 0.0061 0.0033 'International Tables Vol C Tables 4.2.6.8 and 6.1.1.4'
O O 0.0106 0.006 'International Tables Vol C Tables 4.2.6.8 and 6.1.1.4'
Re Re -1.0185 7.231 'International Tables Vol C Tables 4.2.6.8 and 6.1.1.4'

loop_
_exptl_crystal_face_index_h
_exptl_crystal_face_index_k
_exptl_crystal_face_index_l
_exptl_crystal_face_perp_dist
0 0 1 0.0635
0 1 0 0.0385
0 -1 0 0.0134
0 0 -1 0.0934
-1 0 0 0.1507
1 0 0 0.0002
-5 3 22 0.092

loop_
_geom_angle_atom_site_label_1
_geom_angle_atom_site_label_2
_geom_angle_atom_site_label_3
_geom_angle
C2 Re1 C3 89.94(8)
C2 Re1 C1 90.06(8)
C3 Re1 C1 88.91(8)
C2 Re1 N21 90.88(6)
C3 Re1 N21 174.74(7)
C1 Re1 N21 96.29(7)
C2 Re1 N11 94.94(7)
C3 Re1 N11 98.65(7)
C1 Re1 N11 170.92(7)
N21 Re1 N11 76.10(6)
C2 Re1 N2 176.32(7)
C3 Re1 N2 88.92(7)
C1 Re1 N2 93.42(7)
N21 Re1 N2 89.94(5)
N11 Re1 N2 81.78(5)
O1 C1 Re1 178.36(18)
O2 C2 Re1 179.7(2)
O3 C3 Re1 179.27(18)
C16 N11 C12 117.83(15)
C16 N11 Re1 127.49(12)
C12 N11 Re1 114.63(11)
N11 C12 C13 122.87(16)
N11 C12 C22 117.07(16)
C13 C12 C22 120.05(16)
C14 C13 C12 117.27(16)
C14 C13 C17 123.95(18)
C12 C13 C17 118.78(17)
C15 C14 C13 119.82(17)
C15 C14 H14 120.1
C13 C14 H14 120.1
C14 C15 C16 119.57(17)
C14 C15 H15 120.2
C16 C15 H15 120.2
N11 C16 C15 122.60(17)
N11 C16 H16 118.7
C15 C16 H16 118.7
C27 C17 C13 121.25(18)
C27 C17 H17 119.4
C13 C17 H17 119.4
C26 N21 C22 117.88(15)
C26 N21 Re1 127.05(13)
C22 N21 Re1 114.84(11)
N21 C22 C23 122.81(16)
N21 C22 C12 117.34(15)
C23 C22 C12 119.83(17)
C22 C23 C24 117.23(18)
C22 C23 C27 118.77(17)
C24 C23 C27 123.99(17)
C25 C24 C23 119.65(17)
C25 C24 H24 120.2
C23 C24 H24 120.2
C24 C25 C26 119.60(18)
C24 C25 H25 120.2
C26 C25 H25 120.2
N21 C26 C25 122.75(18)
N21 C26 H26 118.6
C25 C26 H26 118.6
C17 C27 C23 121.26(17)
C17 C27 H27 119.4
C23 C27 H27 119.4
C5 N1 N2 103.26(14)
N3 N2 N1 110.85(14)
N3 N2 Re1 117.90(11)
N1 N2 Re1 130.91(11)
N4 N3 N2 108.34(14)
N3 N4 C5 105.24(14)
N1 C5 N4 112.30(15)
N1 C5 C51 125.28(15)
N4 C5 C51 122.42(15)
C52 C51 C56 119.17(16)
C52 C51 C5 121.63(15)
C56 C51 C5 119.20(15)
C53 C52 C51 120.30(16)
C53 C52 H52 119.8
C51 C52 H52 119.8
C52 C53 C54 120.73(16)
C52 C53 H53 119.6
C54 C53 H53 119.6
C53 C54 C55 119.05(16)
C53 C54 C57 122.29(16)
C55 C54 C57 118.65(15)
C56 C55 C54 120.45(16)
C56 C55 H55 119.8
C54 C55 H55 119.8
C55 C56 C51 120.27(15)
C55 C56 H56 119.9
C51 C56 H56 119.9
O57 C57 C54 120.64(17)
O57 C57 C58 120.77(17)
C54 C57 C58 118.59(16)
C57 C58 H58A 109.5
C57 C58 H58B 109.5
H58A C58 H58B 109.5
C57 C58 H58C 109.5
H58A C58 H58C 109.5
H58B C58 H58C 109.5

loop_
_geom_bond_atom_site_label_1
_geom_bond_atom_site_label_2
_geom_bond_distance
Re1 C2 1.919(2)
Re1 C3 1.9292(19)
Re1 C1 1.932(2)
Re1 N21 2.1771(15)
Re1 N11 2.1819(15)
Re1 N2 2.1849(15)
C1 O1 1.146(2)
C2 O2 1.159(2)
C3 O3 1.155(2)
N11 C16 1.338(2)
N11 C12 1.374(2)
C12 C13 1.406(3)
C12 C22 1.432(2)
C13 C14 1.405(3)
C13 C17 1.432(3)
C14 C15 1.373(3)
C14 H14 0.95
C15 C16 1.397(3)
C15 H15 0.95
C16 H16 0.95
C17 C27 1.352(3)
C17 H17 0.95
N21 C26 1.339(2)
N21 C22 1.369(2)
C22 C23 1.410(2)
C23 C24 1.415(3)
C23 C27 1.431(3)
C24 C25 1.367(3)
C24 H24 0.95
C25 C26 1.402(3)
C25 H25 0.95
C26 H26 0.95
C27 H27 0.95
N1 C5 1.342(2)
N1 N2 1.348(2)
N2 N3 1.336(2)
N3 N4 1.334(2)
N4 C5 1.349(2)
C5 C51 1.471(2)
C51 C52 1.396(2)
C51 C56 1.403(2)
C52 C53 1.387(2)
C52 H52 0.95
C53 C54 1.393(2)
C53 H53 0.95
C54 C55 1.401(2)
C54 C57 1.499(2)
C55 C56 1.386(2)
C55 H55 0.95
C56 H56 0.95
C57 O57 1.222(2)
C57 C58 1.508(3)
C58 H58A 0.98
C58 H58B 0.98
C58 H58C 0.98
